data_7125368
loop_
_publ_author_name
'Bole, Leonie J.'
'Davin, Laia'
'Kennedy, Alan R.'
'McLellan, Ross'
'Hevia, Eva'

_publ_section_title
;
 Magnesium-mediated arylation of amines via C-F bond activation of
 fluoroarenes.
;
_journal_issue 30
_journal_name_full 'Chemical communications (Cambridge, England)'
_journal_page_first 4339
_journal_page_last 4342
_journal_paper_doi 10.1039/c9cc01670h
_journal_volume 55
_journal_year 2019
_chemical_formula_moiety 'C41 H51 Mg N3'
_chemical_formula_sum 'C41 H51 Mg N3'
_chemical_formula_weight 610.15
_space_group_crystal_system monoclinic
_space_group_IT_number 14
_space_group_name_Hall '-P 2ybc'
_space_group_name_H-M_alt 'P 1 21/c 1'
_atom_sites_solution_hydrogens geom
_atom_sites_solution_primary direct
_audit_creation_method SHELXL-2014/7
_audit_update_record
;
2019-01-30 deposited with the CCDC.	2019-03-13 downloaded from the CCDC.
;
_cell_angle_alpha 90
_cell_angle_beta 90.832(4)
_cell_angle_gamma 90
_cell_formula_units_Z 4
_cell_length_a 18.4812(9)
_cell_length_b 18.3287(10)
_cell_length_c 10.6762(5)
_cell_measurement_reflns_used 10198
_cell_measurement_temperature 193(2)
_cell_measurement_theta_max 30.2258
_cell_measurement_theta_min 2.9244
_cell_volume 3616.0(3)
_computing_cell_refinement
;
CrysAlisPro, Oxford Diffraction Ltd.,
Version 1.171.34.40 (release 27-08-2010 CrysAlis171 .NET)
(compiled Aug 27 2010,11:50:40)
;
_computing_data_collection
;
CrysAlisPro, Oxford Diffraction Ltd.,
Version 1.171.34.40 (release 27-08-2010 CrysAlis171 .NET)
(compiled Aug 27 2010,11:50:40)
;
_computing_data_reduction
;
CrysAlisPro, Oxford Diffraction Ltd.,
Version 1.171.34.40 (release 27-08-2010 CrysAlis171 .NET)
(compiled Aug 27 2010,11:50:40)
;
_computing_publication_material SHELXL
_computing_structure_refinement 'SHELXL-2014/7 (Sheldrick, 2014)'
_computing_structure_solution SIR92
_diffrn_ambient_temperature 193(2)
_diffrn_measured_fraction_theta_full 0.999
_diffrn_measured_fraction_theta_max 0.999
_diffrn_measurement_device_type 'OxfordDiffraction XCalibur E'
_diffrn_measurement_method 'omega scans'
_diffrn_radiation_type MoK\a
_diffrn_radiation_wavelength 0.71073
_diffrn_reflns_av_R_equivalents 0.0382
_diffrn_reflns_av_unetI/netI 0.0416
_diffrn_reflns_Laue_measured_fraction_full 0.999
_diffrn_reflns_Laue_measured_fraction_max 0.999
_diffrn_reflns_limit_h_max 24
_diffrn_reflns_limit_h_min -23
_diffrn_reflns_limit_k_max 24
_diffrn_reflns_limit_k_min -21
_diffrn_reflns_limit_l_max 14
_diffrn_reflns_limit_l_min -14
_diffrn_reflns_number 35713
_diffrn_reflns_point_group_measured_fraction_full 0.999
_diffrn_reflns_point_group_measured_fraction_max 0.999
_diffrn_reflns_theta_full 27.000
_diffrn_reflns_theta_max 27.998
_diffrn_reflns_theta_min 2.929
_diffrn_source 'sealed tube'
_exptl_absorpt_coefficient_mu 0.080
_exptl_absorpt_correction_T_max 1.00000
_exptl_absorpt_correction_T_min 0.76011
_exptl_absorpt_correction_type multi-scan
_exptl_absorpt_process_details
;
CrysAlisPro, Oxford Diffraction Ltd.,
Version 1.171.34.40 (release 27-08-2010 CrysAlis171 .NET)
(compiled Aug 27 2010,11:50:40)
Empirical absorption correction using spherical harmonics,
 implemented in SCALE3 ABSPACK scaling algorithm.
;
_exptl_crystal_colour colourless
_exptl_crystal_density_diffrn 1.121
_exptl_crystal_description block
_exptl_crystal_F_000 1320
_exptl_crystal_size_max 0.4
_exptl_crystal_size_mid 0.2
_exptl_crystal_size_min 0.2
_refine_diff_density_max 0.243
_refine_diff_density_min -0.244
_refine_diff_density_rms 0.038
_refine_ls_extinction_method none
_refine_ls_goodness_of_fit_ref 1.032
_refine_ls_hydrogen_treatment refall
_refine_ls_matrix_type full
_refine_ls_number_parameters 416
_refine_ls_number_reflns 8708
_refine_ls_number_restraints 0
_refine_ls_restrained_S_all 1.032
_refine_ls_R_factor_all 0.0742
_refine_ls_R_factor_gt 0.0474
_refine_ls_shift/su_max 0.002
_refine_ls_shift/su_mean 0.000
_refine_ls_structure_factor_coef Fsqd
_refine_ls_weighting_details 'w=1/[\s^2^(Fo^2^)+(0.0530P)^2^+0.6243P] where P=(Fo^2^+2Fc^2^)/3'
_refine_ls_weighting_scheme calc
_refine_ls_wR_factor_gt 0.1093
_refine_ls_wR_factor_ref 0.1224
_reflns_Friedel_coverage 0.000
_reflns_number_gt 6222
_reflns_number_total 8708
_reflns_threshold_expression 'I > 2\s(I)'
_cod_data_source_file c9cc01670h2.cif
_cod_data_source_block lb14111a
_cod_original_sg_symbol_H-M 'P 21/c'
_cod_database_code 7125368
_shelx_shelxl_version_number 2014/7
_shelx_space_group_comment
;
The symmetry employed for this shelxl refinement is uniquely defined
by the following loop, which should always be used as a source of
symmetry information in preference to the above space-group names.
They are only intended as comments.
;

loop_
_space_group_symop_operation_xyz
'x, y, z'
'-x, y+1/2, -z+1/2'
'-x, -y, -z'
'x, -y-1/2, z-1/2'

loop_
_atom_site_label
_atom_site_type_symbol
_atom_site_fract_x
_atom_site_fract_y
_atom_site_fract_z
_atom_site_U_iso_or_equiv
_atom_site_adp_type
_atom_site_occupancy
_atom_site_site_symmetry_order
_atom_site_calc_flag
_atom_site_refinement_flags_posn
_atom_site_refinement_flags_adp
Mg1 Mg 0.24292(2) 0.53906(3) 1.17701(4) 0.02415(12) Uani 1 1 d . .
N1 N 0.15992(6) 0.53365(6) 1.29573(10) 0.0235(2) Uani 1 1 d . .
N2 N 0.32108(6) 0.54269(6) 1.30778(10) 0.0233(2) Uani 1 1 d . .
N3 N 0.24783(7) 0.54375(7) 0.99319(10) 0.0286(3) Uani 1 1 d . .
C1 C 0.30639(8) 0.55747(8) 1.42716(12) 0.0266(3) Uani 1 1 d . .
C2 C 0.23648(8) 0.55955(8) 1.47539(12) 0.0278(3) Uani 1 1 d . .
H2 H 0.2339 0.5751 1.5601 0.033 Uiso 1 1 calc R U
C3 C 0.16964(7) 0.54237(8) 1.41918(12) 0.0258(3) Uani 1 1 d . .
C4 C 0.10773(9) 0.53161(10) 1.50865(14) 0.0411(4) Uani 1 1 d . .
H4A H 0.0641 0.5174 1.4614 0.062 Uiso 1 1 calc R U
H4B H 0.0987 0.5773 1.5536 0.062 Uiso 1 1 calc R U
H4C H 0.1203 0.4932 1.5689 0.062 Uiso 1 1 calc R U
C5 C 0.36717(9) 0.57076(11) 1.52053(14) 0.0417(4) Uani 1 1 d . .
H5A H 0.4132 0.5738 1.4763 0.063 Uiso 1 1 calc R U
H5B H 0.3693 0.5304 1.5808 0.063 Uiso 1 1 calc R U
H5C H 0.3585 0.6166 1.5651 0.063 Uiso 1 1 calc R U
C6 C 0.26227(8) 0.48195(8) 0.91993(12) 0.0276(3) Uani 1 1 d . .
C7 C 0.30842(9) 0.42838(9) 0.96767(15) 0.0370(4) Uani 1 1 d . .
H7 H 0.3325 0.4363 1.0457 0.044 Uiso 1 1 calc R U
C8 C 0.22910(9) 0.46841(9) 0.80368(14) 0.0344(3) Uani 1 1 d . .
H8 H 0.1971 0.5037 0.7687 0.041 Uiso 1 1 calc R U
C9 C 0.24199(11) 0.40486(10) 0.73906(16) 0.0479(4) Uani 1 1 d . .
H9 H 0.2196 0.3974 0.6594 0.057 Uiso 1 1 calc R U
C10 C 0.20459(9) 0.66689(9) 1.00483(14) 0.0388(4) Uani 1 1 d . .
H10 H 0.1845 0.6554 1.0838 0.047 Uiso 1 1 calc R U
C11 C 0.23872(8) 0.61165(8) 0.93703(12) 0.0274(3) Uani 1 1 d . .
C12 C 0.26631(8) 0.63145(9) 0.82007(13) 0.0323(3) Uani 1 1 d . .
H12 H 0.2900 0.5958 0.7708 0.039 Uiso 1 1 calc R U
C13 C 0.25964(10) 0.70180(10) 0.77542(15) 0.0426(4) Uani 1 1 d . .
H13 H 0.2781 0.7135 0.6953 0.051 Uiso 1 1 calc R U
C14 C 0.19924(10) 0.73722(10) 0.96086(16) 0.0482(4) Uani 1 1 d . .
H14 H 0.1765 0.7735 1.0103 0.058 Uiso 1 1 calc R U
C15 C 0.22662(11) 0.75550(10) 0.84530(17) 0.0489(4) Uani 1 1 d . .
H15 H 0.2228 0.8040 0.8145 0.059 Uiso 1 1 calc R U
C16 C 0.31979(10) 0.36402(10) 0.90400(18) 0.0480(4) Uani 1 1 d . .
H16 H 0.3504 0.3277 0.9398 0.058 Uiso 1 1 calc R U
C17 C 0.50123(8) 0.55584(10) 1.15829(15) 0.0389(4) Uani 1 1 d . .
H17 H 0.5286 0.5895 1.1107 0.047 Uiso 1 1 calc R U
C18 C 0.43331(8) 0.57660(8) 1.20134(13) 0.0289(3) Uani 1 1 d . .
C19 C 0.39403(7) 0.52579(8) 1.27177(12) 0.0243(3) Uani 1 1 d . .
C20 C 0.42267(8) 0.45662(8) 1.29928(14) 0.0311(3) Uani 1 1 d . .
C21 C 0.38154(9) 0.40057(9) 1.37581(17) 0.0424(4) Uani 1 1 d . .
H21 H 0.3375 0.4250 1.4094 0.051 Uiso 1 1 calc R U
C22 C 0.35645(13) 0.33678(11) 1.2950(2) 0.0673(6) Uani 1 1 d . .
H22A H 0.3246 0.3547 1.2275 0.101 Uiso 1 1 calc R U
H22B H 0.3300 0.3019 1.3466 0.101 Uiso 1 1 calc R U
H22C H 0.3986 0.3126 1.2588 0.101 Uiso 1 1 calc R U
C23 C 0.40562(9) 0.65296(9) 1.17641(14) 0.0350(4) Uani 1 1 d . .
H23 H 0.3528 0.6535 1.1954 0.042 Uiso 1 1 calc R U
C24 C 0.41385(12) 0.67678(11) 1.04123(17) 0.0543(5) Uani 1 1 d . .
H24A H 0.4653 0.6835 1.0233 0.081 Uiso 1 1 calc R U
H24B H 0.3880 0.7229 1.0277 0.081 Uiso 1 1 calc R U
H24C H 0.3935 0.6393 0.9855 0.081 Uiso 1 1 calc R U
C25 C 0.03338(8) 0.56000(9) 1.23062(13) 0.0307(3) Uani 1 1 d . .
C26 C 0.09072(7) 0.51035(8) 1.24643(12) 0.0265(3) Uani 1 1 d . .
C27 C 0.08387(8) 0.43764(9) 1.20677(14) 0.0328(3) Uani 1 1 d . .
C28 C 0.01730(9) 0.41502(10) 1.15723(16) 0.0433(4) Uani 1 1 d . .
H28 H 0.0113 0.3656 1.1321 0.052 Uiso 1 1 calc R U
C29 C 0.28703(11) 0.35186(10) 0.78851(18) 0.0526(5) Uani 1 1 d . .
H29 H 0.2954 0.3078 0.7441 0.063 Uiso 1 1 calc R U
C30 C 0.49048(9) 0.43903(10) 1.25274(15) 0.0391(4) Uani 1 1 d . .
H30 H 0.5103 0.3922 1.2695 0.047 Uiso 1 1 calc R U
C31 C 0.52941(9) 0.48806(10) 1.18300(15) 0.0430(4) Uani 1 1 d . .
H31 H 0.5756 0.4750 1.1521 0.052 Uiso 1 1 calc R U
C32 C 0.42636(12) 0.37234(13) 1.48779(19) 0.0629(6) Uani 1 1 d . .
H32A H 0.4683 0.3452 1.4574 0.094 Uiso 1 1 calc R U
H32B H 0.3964 0.3401 1.5387 0.094 Uiso 1 1 calc R U
H32C H 0.4430 0.4137 1.5388 0.094 Uiso 1 1 calc R U
C33 C 0.44263(14) 0.70715(12) 1.2638(2) 0.0720(7) Uani 1 1 d . .
H33A H 0.4949 0.7065 1.2497 0.108 Uiso 1 1 calc R U
H33B H 0.4331 0.6937 1.3509 0.108 Uiso 1 1 calc R U
H33C H 0.4237 0.7562 1.2472 0.108 Uiso 1 1 calc R U
C34 C -0.03976(9) 0.46260(11) 1.14405(16) 0.0451(4) Uani 1 1 d . .
H34 H -0.0848 0.4461 1.1106 0.054 Uiso 1 1 calc R U
C35 C -0.03142(8) 0.53417(10) 1.17951(15) 0.0396(4) Uani 1 1 d . .
H35 H -0.0709 0.5669 1.1689 0.048 Uiso 1 1 calc R U
C36 C 0.03959(9) 0.63981(9) 1.26648(15) 0.0387(4) Uani 1 1 d . .
H36 H 0.0898 0.6484 1.2995 0.046 Uiso 1 1 calc R U
C37 C 0.02757(11) 0.68962(11) 1.15300(19) 0.0555(5) Uani 1 1 d . .
H37A H 0.0592 0.6742 1.0850 0.083 Uiso 1 1 calc R U
H37B H 0.0389 0.7401 1.1764 0.083 Uiso 1 1 calc R U
H37C H -0.0231 0.6864 1.1250 0.083 Uiso 1 1 calc R U
C38 C -0.01380(12) 0.66121(12) 1.36950(19) 0.0611(6) Uani 1 1 d . .
H38A H -0.0635 0.6567 1.3371 0.092 Uiso 1 1 calc R U
H38B H -0.0048 0.7117 1.3953 0.092 Uiso 1 1 calc R U
H38C H -0.0072 0.6288 1.4417 0.092 Uiso 1 1 calc R U
C39 C 0.14588(9) 0.38349(9) 1.22045(16) 0.0403(4) Uani 1 1 d . .
H39 H 0.1916 0.4126 1.2242 0.048 Uiso 1 1 calc R U
C40 C 0.15194(11) 0.33164(11) 1.1091(2) 0.0588(5) Uani 1 1 d . .
H40A H 0.1964 0.3029 1.1176 0.088 Uiso 1 1 calc R U
H40B H 0.1532 0.3600 1.0313 0.088 Uiso 1 1 calc R U
H40C H 0.1101 0.2988 1.1069 0.088 Uiso 1 1 calc R U
C41 C 0.14138(14) 0.34158(13) 1.3429(2) 0.0735(7) Uani 1 1 d . .
H41A H 0.0956 0.3146 1.3451 0.110 Uiso 1 1 calc R U
H41B H 0.1437 0.3759 1.4133 0.110 Uiso 1 1 calc R U
H41C H 0.1819 0.3072 1.3493 0.110 Uiso 1 1 calc R U

loop_
_atom_site_aniso_label
_atom_site_aniso_U_11
_atom_site_aniso_U_22
_atom_site_aniso_U_33
_atom_site_aniso_U_23
_atom_site_aniso_U_13
_atom_site_aniso_U_12
Mg1 0.0232(2) 0.0318(3) 0.0175(2) 0.00157(18) -0.00016(17) -0.00119(19)
N1 0.0226(6) 0.0275(6) 0.0204(5) 0.0012(4) -0.0009(4) -0.0035(5)
N2 0.0234(6) 0.0260(6) 0.0205(5) 0.0010(4) -0.0001(4) -0.0019(5)
N3 0.0338(7) 0.0324(7) 0.0195(6) 0.0015(5) 0.0019(5) 0.0037(5)
C1 0.0284(7) 0.0289(8) 0.0223(7) 0.0004(5) -0.0034(5) -0.0022(6)
C2 0.0304(8) 0.0366(8) 0.0162(6) -0.0011(5) -0.0004(5) -0.0026(6)
C3 0.0265(7) 0.0288(8) 0.0221(7) 0.0030(5) 0.0024(5) -0.0014(6)
C4 0.0321(8) 0.0649(12) 0.0263(8) 0.0041(7) 0.0056(6) -0.0050(8)
C5 0.0311(8) 0.0660(12) 0.0278(8) -0.0109(8) -0.0055(6) -0.0050(8)
C6 0.0273(7) 0.0320(8) 0.0237(7) 0.0036(6) 0.0039(5) -0.0013(6)
C7 0.0375(9) 0.0381(9) 0.0351(8) 0.0053(7) -0.0025(7) 0.0018(7)
C8 0.0376(9) 0.0358(9) 0.0295(8) -0.0002(6) -0.0042(6) 0.0016(7)
C9 0.0647(12) 0.0417(11) 0.0370(9) -0.0087(8) -0.0062(8) -0.0007(9)
C10 0.0504(10) 0.0429(10) 0.0232(7) 0.0009(6) 0.0053(7) 0.0090(8)
C11 0.0293(7) 0.0329(8) 0.0199(7) 0.0005(6) -0.0027(5) 0.0000(6)
C12 0.0396(9) 0.0350(9) 0.0224(7) -0.0002(6) 0.0019(6) -0.0005(7)
C13 0.0560(11) 0.0428(10) 0.0292(8) 0.0079(7) 0.0041(7) -0.0035(8)
C14 0.0646(12) 0.0387(10) 0.0414(10) -0.0041(8) 0.0039(8) 0.0117(9)
C15 0.0666(12) 0.0329(10) 0.0472(10) 0.0080(8) -0.0005(9) 0.0024(8)
C16 0.0495(11) 0.0344(10) 0.0601(11) 0.0066(8) -0.0005(9) 0.0093(8)
C17 0.0310(8) 0.0504(11) 0.0355(8) 0.0056(7) 0.0087(7) 0.0004(7)
C18 0.0279(7) 0.0349(9) 0.0239(7) -0.0006(6) 0.0011(6) -0.0004(6)
C19 0.0224(7) 0.0300(8) 0.0205(6) -0.0036(5) -0.0032(5) -0.0011(5)
C20 0.0283(8) 0.0304(8) 0.0344(8) -0.0002(6) -0.0061(6) 0.0003(6)
C21 0.0354(9) 0.0322(9) 0.0595(11) 0.0120(8) -0.0032(8) 0.0008(7)
C22 0.0719(15) 0.0389(12) 0.0903(16) 0.0149(11) -0.0227(12) -0.0139(10)
C23 0.0334(8) 0.0336(9) 0.0382(8) 0.0072(7) 0.0073(6) -0.0011(6)
C24 0.0673(13) 0.0519(12) 0.0436(10) 0.0157(9) 0.0013(9) 0.0034(10)
C25 0.0253(7) 0.0409(9) 0.0258(7) 0.0005(6) 0.0014(6) -0.0003(6)
C26 0.0234(7) 0.0345(8) 0.0215(7) 0.0007(6) 0.0006(5) -0.0046(6)
C27 0.0278(8) 0.0363(9) 0.0344(8) -0.0034(6) 0.0021(6) -0.0062(6)
C28 0.0353(9) 0.0461(11) 0.0485(10) -0.0124(8) 0.0002(7) -0.0124(8)
C29 0.0675(13) 0.0338(10) 0.0566(12) -0.0107(8) 0.0030(10) 0.0047(9)
C30 0.0343(9) 0.0392(10) 0.0438(9) -0.0012(7) -0.0049(7) 0.0103(7)
C31 0.0302(9) 0.0576(12) 0.0413(9) -0.0028(8) 0.0064(7) 0.0103(8)
C32 0.0614(13) 0.0678(14) 0.0595(12) 0.0297(11) -0.0055(10) -0.0033(11)
C33 0.109(2) 0.0419(12) 0.0642(14) -0.0121(10) -0.0205(13) 0.0102(12)
C34 0.0264(8) 0.0644(13) 0.0444(10) -0.0114(8) -0.0055(7) -0.0103(8)
C35 0.0240(8) 0.0568(11) 0.0380(9) -0.0009(8) -0.0030(6) 0.0021(7)
C36 0.0319(8) 0.0372(9) 0.0471(9) -0.0007(7) -0.0034(7) 0.0051(7)
C37 0.0496(11) 0.0498(12) 0.0671(13) 0.0141(10) -0.0007(9) 0.0068(9)
C38 0.0673(14) 0.0551(13) 0.0612(13) -0.0137(10) 0.0090(10) 0.0161(10)
C39 0.0345(9) 0.0307(9) 0.0558(10) -0.0043(7) -0.0002(7) -0.0058(7)
C40 0.0492(12) 0.0476(12) 0.0799(14) -0.0203(10) 0.0084(10) 0.0009(9)
C41 0.0793(16) 0.0694(16) 0.0718(15) 0.0208(12) 0.0058(12) 0.0232(12)

loop_
_atom_type_symbol
_atom_type_description
_atom_type_scat_dispersion_real
_atom_type_scat_dispersion_imag
_atom_type_scat_source
Mg Mg 0.0486 0.0363 'International Tables Vol C Tables 4.2.6.8 and 6.1.1.4'
N N 0.0061 0.0033 'International Tables Vol C Tables 4.2.6.8 and 6.1.1.4'
C C 0.0033 0.0016 'International Tables Vol C Tables 4.2.6.8 and 6.1.1.4'
H H 0.0000 0.0000 'International Tables Vol C Tables 4.2.6.8 and 6.1.1.4'

loop_
_geom_angle_atom_site_label_1
_geom_angle_atom_site_label_2
_geom_angle_atom_site_label_3
_geom_angle
N3 Mg1 N2 130.76(5)
N3 Mg1 N1 132.76(5)
N2 Mg1 N1 96.43(5)
C3 N1 C26 120.09(11)
C3 N1 Mg1 121.59(9)
C26 N1 Mg1 117.82(8)
C1 N2 C19 120.17(11)
C1 N2 Mg1 121.30(9)
C19 N2 Mg1 118.48(8)
C11 N3 C6 120.30(11)
C11 N3 Mg1 117.53(9)
C6 N3 Mg1 122.15(9)
N2 C1 C2 123.99(12)
N2 C1 C5 120.20(13)
C2 C1 C5 115.78(12)
C1 C2 C3 130.52(12)
C1 C2 H2 114.7
C3 C2 H2 114.7
N1 C3 C2 123.63(12)
N1 C3 C4 120.96(12)
C2 C3 C4 115.38(12)
C3 C4 H4A 109.5
C3 C4 H4B 109.5
H4A C4 H4B 109.5
C3 C4 H4C 109.5
H4A C4 H4C 109.5
H4B C4 H4C 109.5
C1 C5 H5A 109.5
C1 C5 H5B 109.5
H5A C5 H5B 109.5
C1 C5 H5C 109.5
H5A C5 H5C 109.5
H5B C5 H5C 109.5
C7 C6 C8 117.26(14)
C7 C6 N3 119.04(13)
C8 C6 N3 123.57(13)
C16 C7 C6 121.31(15)
C16 C7 H7 119.3
C6 C7 H7 119.3
C9 C8 C6 121.22(15)
C9 C8 H8 119.4
C6 C8 H8 119.4
C8 C9 C29 120.80(16)
C8 C9 H9 119.6
C29 C9 H9 119.6
C14 C10 C11 122.15(15)
C14 C10 H10 118.9
C11 C10 H10 118.9
N3 C11 C10 118.48(13)
N3 C11 C12 124.88(13)
C10 C11 C12 116.44(14)
C13 C12 C11 121.15(15)
C13 C12 H12 119.4
C11 C12 H12 119.4
C12 C13 C15 121.13(15)
C12 C13 H13 119.4
C15 C13 H13 119.4
C10 C14 C15 120.45(16)
C10 C14 H14 119.8
C15 C14 H14 119.8
C14 C15 C13 118.66(16)
C14 C15 H15 120.7
C13 C15 H15 120.7
C7 C16 C29 120.61(17)
C7 C16 H16 119.7
C29 C16 H16 119.7
C31 C17 C18 121.63(15)
C31 C17 H17 119.2
C18 C17 H17 119.2
C17 C18 C19 118.00(14)
C17 C18 C23 119.86(13)
C19 C18 C23 122.09(13)
C20 C19 C18 120.96(13)
C20 C19 N2 119.34(12)
C18 C19 N2 119.52(12)
C30 C20 C19 118.25(14)
C30 C20 C21 119.60(14)
C19 C20 C21 122.15(14)
C22 C21 C20 111.38(16)
C22 C21 C32 109.84(16)
C20 C21 C32 112.18(14)
C22 C21 H21 107.7
C20 C21 H21 107.7
C32 C21 H21 107.7
C21 C22 H22A 109.5
C21 C22 H22B 109.5
H22A C22 H22B 109.5
C21 C22 H22C 109.5
H22A C22 H22C 109.5
H22B C22 H22C 109.5
C18 C23 C24 113.29(14)
C18 C23 C33 110.42(14)
C24 C23 C33 110.23(16)
C18 C23 H23 107.6
C24 C23 H23 107.6
C33 C23 H23 107.6
C23 C24 H24A 109.5
C23 C24 H24B 109.5
H24A C24 H24B 109.5
C23 C24 H24C 109.5
H24A C24 H24C 109.5
H24B C24 H24C 109.5
C35 C25 C26 118.03(15)
C35 C25 C36 119.26(14)
C26 C25 C36 122.71(13)
C27 C26 C25 120.94(13)
C27 C26 N1 117.86(13)
C25 C26 N1 121.06(13)
C28 C27 C26 118.14(15)
C28 C27 C39 120.09(15)
C26 C27 C39 121.74(13)
C34 C28 C27 121.43(16)
C34 C28 H28 119.3
C27 C28 H28 119.3
C9 C29 C16 118.78(17)
C9 C29 H29 120.6
C16 C29 H29 120.6
C31 C30 C20 121.45(15)
C31 C30 H30 119.3
C20 C30 H30 119.3
C17 C31 C30 119.70(15)
C17 C31 H31 120.1
C30 C31 H31 120.1
C21 C32 H32A 109.5
C21 C32 H32B 109.5
H32A C32 H32B 109.5
C21 C32 H32C 109.5
H32A C32 H32C 109.5
H32B C32 H32C 109.5
C23 C33 H33A 109.5
C23 C33 H33B 109.5
H33A C33 H33B 109.5
C23 C33 H33C 109.5
H33A C33 H33C 109.5
H33B C33 H33C 109.5
C35 C34 C28 119.68(15)
C35 C34 H34 120.2
C28 C34 H34 120.2
C34 C35 C25 121.69(16)
C34 C35 H35 119.2
C25 C35 H35 119.2
C25 C36 C37 111.47(14)
C25 C36 C38 112.30(15)
C37 C36 C38 109.05(15)
C25 C36 H36 108.0
C37 C36 H36 108.0
C38 C36 H36 108.0
C36 C37 H37A 109.5
C36 C37 H37B 109.5
H37A C37 H37B 109.5
C36 C37 H37C 109.5
H37A C37 H37C 109.5
H37B C37 H37C 109.5
C36 C38 H38A 109.5
C36 C38 H38B 109.5
H38A C38 H38B 109.5
C36 C38 H38C 109.5
H38A C38 H38C 109.5
H38B C38 H38C 109.5
C41 C39 C27 111.21(15)
C41 C39 C40 111.16(17)
C27 C39 C40 113.25(15)
C41 C39 H39 106.9
C27 C39 H39 106.9
C40 C39 H39 106.9
C39 C40 H40A 109.5
C39 C40 H40B 109.5
H40A C40 H40B 109.5
C39 C40 H40C 109.5
H40A C40 H40C 109.5
H40B C40 H40C 109.5
C39 C41 H41A 109.5
C39 C41 H41B 109.5
H41A C41 H41B 109.5
C39 C41 H41C 109.5
H41A C41 H41C 109.5
H41B C41 H41C 109.5

loop_
_geom_bond_atom_site_label_1
_geom_bond_atom_site_label_2
_geom_bond_distance
Mg1 N3 1.9678(12)
Mg1 N2 1.9954(12)
Mg1 N1 2.0064(12)
N1 C3 1.3371(17)
N1 C26 1.4408(17)
N2 C1 1.3348(17)
N2 C19 1.4410(17)
N3 C11 1.3905(18)
N3 C6 1.4044(18)
C1 C2 1.398(2)
C1 C5 1.511(2)
C2 C3 1.401(2)
C2 H2 0.9500
C3 C4 1.5140(19)
C4 H4A 0.9800
C4 H4B 0.9800
C4 H4C 0.9800
C5 H5A 0.9800
C5 H5B 0.9800
C5 H5C 0.9800
C6 C7 1.392(2)
C6 C8 1.398(2)
C7 C16 1.379(2)
C7 H7 0.9500
C8 C9 1.376(2)
C8 H8 0.9500
C9 C29 1.379(3)
C9 H9 0.9500
C10 C14 1.375(2)
C10 C11 1.400(2)
C10 H10 0.9500
C11 C12 1.4033(19)
C12 C13 1.380(2)
C12 H12 0.9500
C13 C15 1.382(2)
C13 H13 0.9500
C14 C15 1.382(2)
C14 H14 0.9500
C15 H15 0.9500
C16 C29 1.384(3)
C16 H16 0.9500
C17 C31 1.371(2)
C17 C18 1.396(2)
C17 H17 0.9500
C18 C19 1.406(2)
C18 C23 1.512(2)
C19 C20 1.403(2)
C20 C30 1.393(2)
C20 C21 1.523(2)
C21 C22 1.521(3)
C21 C32 1.534(2)
C21 H21 1.0000
C22 H22A 0.9800
C22 H22B 0.9800
C22 H22C 0.9800
C23 C24 1.518(2)
C23 C33 1.519(3)
C23 H23 1.0000
C24 H24A 0.9800
C24 H24B 0.9800
C24 H24C 0.9800
C25 C35 1.392(2)
C25 C26 1.405(2)
C25 C36 1.516(2)
C26 C27 1.404(2)
C27 C28 1.395(2)
C27 C39 1.521(2)
C28 C34 1.374(3)
C28 H28 0.9500
C29 H29 0.9500
C30 C31 1.377(2)
C30 H30 0.9500
C31 H31 0.9500
C32 H32A 0.9800
C32 H32B 0.9800
C32 H32C 0.9800
C33 H33A 0.9800
C33 H33B 0.9800
C33 H33C 0.9800
C34 C35 1.373(2)
C34 H34 0.9500
C35 H35 0.9500
C36 C37 1.531(2)
C36 C38 1.539(2)
C36 H36 1.0000
C37 H37A 0.9800
C37 H37B 0.9800
C37 H37C 0.9800
C38 H38A 0.9800
C38 H38B 0.9800
C38 H38C 0.9800
C39 C41 1.519(3)
C39 C40 1.528(2)
C39 H39 1.0000
C40 H40A 0.9800
C40 H40B 0.9800
C40 H40C 0.9800
C41 H41A 0.9800
C41 H41B 0.9800
C41 H41C 0.9800

loop_
_geom_torsion_atom_site_label_1
_geom_torsion_atom_site_label_2
_geom_torsion_atom_site_label_3
_geom_torsion_atom_site_label_4
_geom_torsion
C19 N2 C1 C2 -166.23(14)
Mg1 N2 C1 C2 11.0(2)
C19 N2 C1 C5 11.7(2)
Mg1 N2 C1 C5 -171.06(11)
N2 C1 C2 C3 5.5(3)
C5 C1 C2 C3 -172.48(16)
C26 N1 C3 C2 175.07(14)
Mg1 N1 C3 C2 3.4(2)
C26 N1 C3 C4 -3.0(2)
Mg1 N1 C3 C4 -174.59(11)
C1 C2 C3 N1 -13.9(3)
C1 C2 C3 C4 164.27(16)
C11 N3 C6 C7 144.40(14)
Mg1 N3 C6 C7 -33.50(18)
C11 N3 C6 C8 -39.9(2)
Mg1 N3 C6 C8 142.17(12)
C8 C6 C7 C16 -1.2(2)
N3 C6 C7 C16 174.70(15)
C7 C6 C8 C9 -0.4(2)
N3 C6 C8 C9 -176.10(15)
C6 C8 C9 C29 1.3(3)
C6 N3 C11 C10 161.91(14)
Mg1 N3 C11 C10 -20.10(18)
C6 N3 C11 C12 -23.4(2)
Mg1 N3 C11 C12 154.57(12)
C14 C10 C11 N3 174.04(16)
C14 C10 C11 C12 -1.1(2)
N3 C11 C12 C13 -174.87(15)
C10 C11 C12 C13 -0.1(2)
C11 C12 C13 C15 1.1(3)
C11 C10 C14 C15 1.3(3)
C10 C14 C15 C13 -0.3(3)
C12 C13 C15 C14 -0.9(3)
C6 C7 C16 C29 1.9(3)
C31 C17 C18 C19 0.1(2)
C31 C17 C18 C23 177.52(15)
C17 C18 C19 C20 0.8(2)
C23 C18 C19 C20 -176.53(13)
C17 C18 C19 N2 -174.23(13)
C23 C18 C19 N2 8.4(2)
C1 N2 C19 C20 76.08(17)
Mg1 N2 C19 C20 -101.27(13)
C1 N2 C19 C18 -108.81(15)
Mg1 N2 C19 C18 73.84(14)
C18 C19 C20 C30 -1.3(2)
N2 C19 C20 C30 173.73(13)
C18 C19 C20 C21 179.73(14)
N2 C19 C20 C21 -5.2(2)
C30 C20 C21 C22 -68.87(19)
C19 C20 C21 C22 110.07(18)
C30 C20 C21 C32 54.7(2)
C19 C20 C21 C32 -126.34(17)
C17 C18 C23 C24 47.9(2)
C19 C18 C23 C24 -134.87(16)
C17 C18 C23 C33 -76.33(19)
C19 C18 C23 C33 100.95(18)
C35 C25 C26 C27 2.8(2)
C36 C25 C26 C27 -177.07(13)
C35 C25 C26 N1 178.38(13)
C36 C25 C26 N1 -1.4(2)
C3 N1 C26 C27 -104.14(15)
Mg1 N1 C26 C27 67.81(15)
C3 N1 C26 C25 80.10(17)
Mg1 N1 C26 C25 -107.95(13)
C25 C26 C27 C28 -3.3(2)
N1 C26 C27 C28 -179.08(13)
C25 C26 C27 C39 178.64(13)
N1 C26 C27 C39 2.9(2)
C26 C27 C28 C34 1.7(2)
C39 C27 C28 C34 179.82(16)
C8 C9 C29 C16 -0.7(3)
C7 C16 C29 C9 -0.9(3)
C19 C20 C30 C31 0.9(2)
C21 C20 C30 C31 179.91(15)
C18 C17 C31 C30 -0.5(3)
C20 C30 C31 C17 0.0(3)
C27 C28 C34 C35 0.4(3)
C28 C34 C35 C25 -1.0(3)
C26 C25 C35 C34 -0.6(2)
C36 C25 C35 C34 179.24(15)
C35 C25 C36 C37 -60.44(19)
C26 C25 C36 C37 119.38(16)
C35 C25 C36 C38 62.27(19)
C26 C25 C36 C38 -117.91(17)
C28 C27 C39 C41 -85.4(2)
C26 C27 C39 C41 92.60(19)
C28 C27 C39 C40 40.6(2)
C26 C27 C39 C40 -141.39(16)
